data_4125202
loop_
_publ_author_name
'Toriyama, Fumihiko'
'Cornella, Josep'
'Wimmer, Laurin'
'Chen, Tie-Gen'
'Dixon, Darryl D.'
'Creech, Gardner'
'Baran, Phil S.'

_publ_section_title
;
 Redox-Active Esters in Fe-Catalyzed C-C Coupling.
;
_journal_issue 35
_journal_name_full 'Journal of the American Chemical Society'
_journal_page_first 11132
_journal_page_last 11135
_journal_paper_doi 10.1021/jacs.6b07172
_journal_volume 138
_journal_year 2016
_chemical_formula_moiety 'C21 H18 O'
_chemical_formula_sum 'C21 H18 O'
_chemical_formula_weight 286.35
_space_group_crystal_system monoclinic
_space_group_IT_number 15
_space_group_name_Hall '-C 2yc'
_space_group_name_H-M_alt 'C 1 2/c 1'
_symmetry_space_group_name_Hall '-C 2yc'
_symmetry_space_group_name_H-M 'C 1 2/c 1'
_atom_sites_solution_hydrogens geom
_atom_sites_solution_primary dual
_audit_creation_date 2016-06-24
_audit_creation_method
;
Olex2 1.2-beta
(compiled 2016.02.19 svn.r3266 for OlexSys, GUI svn.r5155)
;
_cell_angle_alpha 90
_cell_angle_beta 99.790(2)
_cell_angle_gamma 90
_cell_formula_units_Z 8
_cell_length_a 17.8244(5)
_cell_length_b 7.5148(2)
_cell_length_c 22.2760(6)
_cell_measurement_reflns_used 6903
_cell_measurement_temperature 100(2)
_cell_measurement_theta_max 68.22
_cell_measurement_theta_min 4.03
_cell_volume 2940.35(14)
_computing_cell_refinement 'SAINT v8.34A (Bruker, 2013)'
_computing_data_collection 'APEX2 v2013.10-0 (Bruker, 2013)'
_computing_data_reduction 'SAINT v8.34A (Bruker, 2013)'
_computing_molecular_graphics 'Olex2 (Dolomanov et al., 2009)'
_computing_publication_material 'Olex2 (Dolomanov et al., 2009)'
_computing_structure_refinement 'ShelXL (Sheldrick, 2015)'
_computing_structure_solution 'XT (Sheldrick, 2008)'
_diffrn_ambient_temperature 100.0
_diffrn_detector 'Bruker APEX-II CCD'
_diffrn_detector_area_resol_mean 7.9
_diffrn_detector_type 'CCD Area Detector'
_diffrn_measured_fraction_theta_full 0.988
_diffrn_measured_fraction_theta_max 0.981
_diffrn_measurement_device 'Kappa Four-Circle Diffractometer'
_diffrn_measurement_device_type 'Bruker X8 APEX II'
_diffrn_measurement_method '\w and \f scans'
_diffrn_radiation_monochromator 'Double Bounce Multilayer Mirrors'
_diffrn_radiation_probe x-ray
_diffrn_radiation_type CuK\a
_diffrn_radiation_wavelength 1.54178
_diffrn_reflns_av_R_equivalents 0.0297
_diffrn_reflns_av_unetI/netI 0.0254
_diffrn_reflns_Laue_measured_fraction_full 0.988
_diffrn_reflns_Laue_measured_fraction_max 0.981
_diffrn_reflns_limit_h_max 21
_diffrn_reflns_limit_h_min -21
_diffrn_reflns_limit_k_max 8
_diffrn_reflns_limit_k_min -8
_diffrn_reflns_limit_l_max 26
_diffrn_reflns_limit_l_min -25
_diffrn_reflns_number 11451
_diffrn_reflns_point_group_measured_fraction_full 0.988
_diffrn_reflns_point_group_measured_fraction_max 0.981
_diffrn_reflns_theta_full 67.679
_diffrn_reflns_theta_max 68.247
_diffrn_reflns_theta_min 4.028
_diffrn_source 'Micro Focus Rotating Anode'
_diffrn_source_type 'Bruker FR-591'
_diffrn_standards_number 0
_exptl_absorpt_coefficient_mu 0.600
_exptl_absorpt_correction_T_max 0.1665
_exptl_absorpt_correction_T_min 0.0667
_exptl_absorpt_correction_type multi-scan
_exptl_absorpt_process_details
;
SADABS-2014/5 (Bruker,2014/5) was used for absorption correction.
wR2(int) was 0.0840 before and 0.0447 after correction.
The Ratio of minimum to maximum transmission is 0.4006.
The \l/2 correction factor is 0.00150.
;
_exptl_crystal_colour colourless
_exptl_crystal_colour_primary colourless
_exptl_crystal_density_diffrn 1.294
_exptl_crystal_description plate
_exptl_crystal_F_000 1216
_exptl_crystal_size_max 0.3
_exptl_crystal_size_mid 0.27
_exptl_crystal_size_min 0.14
_refine_diff_density_max 0.219
_refine_diff_density_min -0.186
_refine_diff_density_rms 0.033
_refine_ls_extinction_method none
_refine_ls_goodness_of_fit_ref 1.055
_refine_ls_hydrogen_treatment constr
_refine_ls_matrix_type full
_refine_ls_number_parameters 200
_refine_ls_number_reflns 2647
_refine_ls_number_restraints 0
_refine_ls_restrained_S_all 1.055
_refine_ls_R_factor_all 0.0425
_refine_ls_R_factor_gt 0.0392
_refine_ls_shift/su_max 0.001
_refine_ls_shift/su_mean 0.000
_refine_ls_structure_factor_coef Fsqd
_refine_ls_weighting_details 'w=1/[\s^2^(Fo^2^)+(0.0555P)^2^+1.6026P] where P=(Fo^2^+2Fc^2^)/3'
_refine_ls_weighting_scheme calc
_refine_ls_wR_factor_gt 0.1052
_refine_ls_wR_factor_ref 0.1081
_reflns_Friedel_coverage 0.000
_reflns_number_gt 2406
_reflns_number_total 2647
_reflns_threshold_expression 'I > 2\s(I)'
_cod_data_source_file ja6b07172_si_003.cif
_cod_data_source_block baran588
_cod_depositor_comments
;
The following automatic conversions were performed:

'_diffrn_radiation_probe' value 'X-ray' changed to 'x-ray' according
to
/usr/data/users/saulius/crontab/automatic-downloads/rss-feeds/ACS/lib/dictionaries/cif_core.dic
dictionary named 'cif_core.dic' version 2.4.2 from 2011-04-26.

Automatic conversion script
Id: cif_fix_values 4268 2015-11-12 08:31:59Z antanas 

 Adding full bibliography for 4125201--4125203.cif.
;
_cod_database_code 4125202
_shelx_space_group_comment
;
The symmetry employed for this shelxl refinement is uniquely defined
by the following loop, which should always be used as a source of
symmetry information in preference to the above space-group names.
They are only intended as comments.
;
_shelx_estimated_absorpt_t_max 0.921
_shelx_estimated_absorpt_t_min 0.841
_olex2_refinement_description
;
1. Fixed Uiso
 At 1.2 times of:
  All C(H) groups
 At 1.5 times of:
  All C(H,H,H) groups
2.a Ternary CH refined with riding coordinates:
 C6(H6), C7(H7), C16(H16), C17(H17), C18(H18), C19(H19)
2.b Aromatic/amide H refined with riding coordinates:
 C1(H1), C2(H2), C3(H3), C10(H10), C13(H13), C14(H14), C15(H15), C20(H20),
 C21(H21)
2.c Idealised Me refined as rotating group:
 C12(H12A,H12B,H12C)
;
_shelx_shelxl_version_number 2014/7
_olex2_submission_special_instructions 'No special instructions were received'

loop_
_space_group_symop_operation_xyz
'x, y, z'
'-x, y, -z+1/2'
'x+1/2, y+1/2, z'
'-x+1/2, y+1/2, -z+1/2'
'-x, -y, -z'
'x, -y, z-1/2'
'-x+1/2, -y+1/2, -z'
'x+1/2, -y+1/2, z-1/2'

loop_
_atom_site_label
_atom_site_type_symbol
_atom_site_fract_x
_atom_site_fract_y
_atom_site_fract_z
_atom_site_U_iso_or_equiv
_atom_site_adp_type
_atom_site_occupancy
_atom_site_site_symmetry_order
_atom_site_calc_flag
_atom_site_refinement_flags_posn
O1 O 0.88867(5) 0.83647(13) 0.72726(4) 0.0351(2) Uani 1 1 d .
C1 C 0.53771(7) 0.02892(18) 0.33917(6) 0.0359(3) Uani 1 1 d .
H1 H 0.5193 -0.0498 0.3066 0.043 Uiso 1 1 calc R
C2 C 0.56491(8) 0.1953(2) 0.32741(6) 0.0395(3) Uani 1 1 d .
H2 H 0.5652 0.2311 0.2866 0.047 Uiso 1 1 calc R
C3 C 0.59173(8) 0.31034(19) 0.37491(6) 0.0374(3) Uani 1 1 d .
H3 H 0.6099 0.4248 0.3663 0.045 Uiso 1 1 calc R
C4 C 0.59239(7) 0.25984(17) 0.43535(5) 0.0308(3) Uani 1 1 d .
C5 C 0.62320(7) 0.38459(17) 0.48525(6) 0.0313(3) Uani 1 1 d .
C6 C 0.58743(7) 0.57046(17) 0.49759(6) 0.0312(3) Uani 1 1 d .
H6 H 0.5395 0.6206 0.4737 0.037 Uiso 1 1 calc R
C7 C 0.66722(7) 0.65992(18) 0.50467(6) 0.0319(3) Uani 1 1 d .
H7 H 0.6784 0.7759 0.4860 0.038 Uiso 1 1 calc R
C8 C 0.68112(7) 0.61812(17) 0.57560(6) 0.0312(3) Uani 1 1 d .
C9 C 0.71053(7) 0.74181(17) 0.62635(5) 0.0310(3) Uani 1 1 d .
C10 C 0.78683(7) 0.74095(17) 0.65353(5) 0.0306(3) Uani 1 1 d .
H10 H 0.8217 0.6648 0.6381 0.037 Uiso 1 1 calc R
C11 C 0.81252(7) 0.85088(17) 0.70311(6) 0.0311(3) Uani 1 1 d .
C12 C 0.91318(8) 0.91616(19) 0.78566(6) 0.0379(3) Uani 1 1 d .
H12A H 0.9063 1.0454 0.7825 0.057 Uiso 1 1 calc GR
H12B H 0.9671 0.8890 0.7997 0.057 Uiso 1 1 calc GR
H12C H 0.8829 0.8686 0.8149 0.057 Uiso 1 1 calc GR
C13 C 0.66022(7) 0.85566(19) 0.64936(6) 0.0370(3) Uani 1 1 d .
H13 H 0.6079 0.8578 0.6313 0.044 Uiso 1 1 calc R
C14 C 0.68648(8) 0.96494(19) 0.69826(7) 0.0402(3) Uani 1 1 d .
H14 H 0.6518 1.0422 0.7134 0.048 Uiso 1 1 calc R
C15 C 0.76264(8) 0.96424(18) 0.72583(6) 0.0365(3) Uani 1 1 d .
H15 H 0.7801 1.0398 0.7595 0.044 Uiso 1 1 calc R
C16 C 0.63695(7) 0.34482(18) 0.55541(6) 0.0327(3) Uani 1 1 d .
H16 H 0.6258 0.2293 0.5743 0.039 Uiso 1 1 calc R
C17 C 0.71716(7) 0.43506(18) 0.56248(6) 0.0336(3) Uani 1 1 d .
H17 H 0.7652 0.3848 0.5862 0.040 Uiso 1 1 calc R
C18 C 0.70363(7) 0.47694(18) 0.49267(6) 0.0332(3) Uani 1 1 d .
H18 H 0.7418 0.4581 0.4652 0.040 Uiso 1 1 calc R
C19 C 0.60041(7) 0.52884(18) 0.56717(6) 0.0317(3) Uani 1 1 d .
H19 H 0.5620 0.5479 0.5945 0.038 Uiso 1 1 calc R
C20 C 0.53749(7) -0.02182(18) 0.39884(6) 0.0360(3) Uani 1 1 d .
H20 H 0.5184 -0.1355 0.4072 0.043 Uiso 1 1 calc R
C21 C 0.56499(7) 0.09243(18) 0.44658(6) 0.0331(3) Uani 1 1 d .
H21 H 0.5650 0.0555 0.4874 0.040 Uiso 1 1 calc R

loop_
_atom_site_aniso_label
_atom_site_aniso_U_11
_atom_site_aniso_U_22
_atom_site_aniso_U_33
_atom_site_aniso_U_23
_atom_site_aniso_U_13
_atom_site_aniso_U_12
O1 0.0304(5) 0.0414(5) 0.0321(5) -0.0050(4) 0.0014(4) -0.0024(4)
C1 0.0324(6) 0.0379(8) 0.0360(7) -0.0056(5) 0.0013(5) 0.0037(6)
C2 0.0420(7) 0.0454(8) 0.0304(7) 0.0024(6) 0.0037(5) 0.0003(6)
C3 0.0383(7) 0.0364(7) 0.0367(7) 0.0043(6) 0.0039(5) -0.0041(6)
C4 0.0244(6) 0.0343(7) 0.0329(6) 0.0005(5) 0.0025(5) 0.0014(5)
C5 0.0278(6) 0.0332(7) 0.0322(6) 0.0021(5) 0.0034(5) -0.0005(5)
C6 0.0279(6) 0.0332(7) 0.0313(6) 0.0018(5) 0.0019(5) -0.0009(5)
C7 0.0282(6) 0.0333(7) 0.0336(6) 0.0006(5) 0.0038(5) -0.0021(5)
C8 0.0265(6) 0.0331(7) 0.0332(6) 0.0008(5) 0.0025(5) 0.0009(5)
C9 0.0307(6) 0.0303(7) 0.0316(6) 0.0026(5) 0.0039(5) -0.0008(5)
C10 0.0300(6) 0.0317(7) 0.0306(6) 0.0010(5) 0.0068(5) 0.0006(5)
C11 0.0305(6) 0.0319(7) 0.0307(6) 0.0029(5) 0.0045(5) -0.0025(5)
C12 0.0395(7) 0.0393(8) 0.0326(7) -0.0041(5) 0.0000(5) -0.0038(6)
C13 0.0302(6) 0.0364(7) 0.0432(7) -0.0011(6) 0.0028(5) 0.0029(5)
C14 0.0384(7) 0.0359(8) 0.0473(8) -0.0054(6) 0.0098(6) 0.0054(6)
C15 0.0396(7) 0.0334(7) 0.0360(7) -0.0051(5) 0.0056(6) -0.0017(6)
C16 0.0322(6) 0.0323(7) 0.0321(6) 0.0017(5) 0.0008(5) -0.0019(5)
C17 0.0295(6) 0.0333(7) 0.0362(7) -0.0029(5) -0.0001(5) 0.0021(5)
C18 0.0274(6) 0.0359(7) 0.0361(7) -0.0036(5) 0.0046(5) -0.0015(5)
C19 0.0283(6) 0.0353(7) 0.0306(6) 0.0006(5) 0.0026(5) -0.0012(5)
C20 0.0351(7) 0.0310(7) 0.0409(7) 0.0005(5) 0.0035(5) 0.0007(5)
C21 0.0307(6) 0.0352(7) 0.0331(6) 0.0029(5) 0.0043(5) 0.0004(5)

loop_
_atom_type_symbol
_atom_type_description
_atom_type_scat_dispersion_real
_atom_type_scat_dispersion_imag
_atom_type_scat_source
C C 0.0181 0.0091 'International Tables Vol C Tables 4.2.6.8 and 6.1.1.4'
H H 0.0000 0.0000 'International Tables Vol C Tables 4.2.6.8 and 6.1.1.4'
O O 0.0492 0.0322 'International Tables Vol C Tables 4.2.6.8 and 6.1.1.4'

loop_
_geom_angle_atom_site_label_1
_geom_angle_atom_site_label_2
_geom_angle_atom_site_label_3
_geom_angle
C11 O1 C12 116.77(10)
C2 C1 H1 120.3
C2 C1 C20 119.32(12)
C20 C1 H1 120.3
C1 C2 H2 119.8
C1 C2 C3 120.39(12)
C3 C2 H2 119.8
C2 C3 H3 119.6
C2 C3 C4 120.75(13)
C4 C3 H3 119.6
C3 C4 C5 119.40(12)
C21 C4 C3 118.33(12)
C21 C4 C5 122.26(11)
C4 C5 C6 125.42(10)
C4 C5 C16 126.88(11)
C4 C5 C18 124.76(11)
C16 C5 C6 89.68(9)
C16 C5 C18 89.66(9)
C18 C5 C6 88.81(9)
C5 C6 H6 125.0
C7 C6 C5 90.61(9)
C7 C6 H6 125.0
C7 C6 C19 90.42(9)
C19 C6 C5 89.97(9)
C19 C6 H6 125.0
C6 C7 H7 125.3
C6 C7 C8 90.04(9)
C6 C7 C18 90.09(9)
C8 C7 H7 125.3
C18 C7 H7 125.3
C18 C7 C8 89.83(9)
C9 C8 C7 127.39(11)
C9 C8 C17 125.98(10)
C9 C8 C19 123.72(11)
C17 C8 C7 89.29(9)
C17 C8 C19 89.93(9)
C19 C8 C7 88.90(9)
C10 C9 C8 121.30(11)
C10 C9 C13 118.92(12)
C13 C9 C8 119.70(11)
C9 C10 H10 119.7
C9 C10 C11 120.50(12)
C11 C10 H10 119.7
O1 C11 C10 115.64(11)
O1 C11 C15 123.79(11)
C15 C11 C10 120.57(12)
O1 C12 H12A 109.5
O1 C12 H12B 109.5
O1 C12 H12C 109.5
H12A C12 H12B 109.5
H12A C12 H12C 109.5
H12B C12 H12C 109.5
C9 C13 H13 120.0
C14 C13 C9 120.04(12)
C14 C13 H13 120.0
C13 C14 H14 119.3
C13 C14 C15 121.35(12)
C15 C14 H14 119.3
C11 C15 C14 118.61(12)
C11 C15 H15 120.7
C14 C15 H15 120.7
C5 C16 H16 125.2
C5 C16 C19 89.97(9)
C17 C16 C5 90.18(9)
C17 C16 H16 125.2
C17 C16 C19 89.96(9)
C19 C16 H16 125.2
C8 C17 H17 125.0
C16 C17 C8 90.16(9)
C16 C17 H17 125.0
C18 C17 C8 90.57(10)
C18 C17 C16 90.20(9)
C18 C17 H17 125.0
C5 C18 H18 125.1
C7 C18 C5 90.49(9)
C7 C18 C17 90.30(10)
C7 C18 H18 125.1
C17 C18 C5 89.96(9)
C17 C18 H18 125.1
C6 C19 C8 90.65(9)
C6 C19 C16 90.37(9)
C6 C19 H19 125.0
C8 C19 C16 89.93(9)
C8 C19 H19 125.0
C16 C19 H19 125.0
C1 C20 H20 119.8
C1 C20 C21 120.45(13)
C21 C20 H20 119.8
C4 C21 C20 120.76(12)
C4 C21 H21 119.6
C20 C21 H21 119.6

loop_
_geom_bond_atom_site_label_1
_geom_bond_atom_site_label_2
_geom_bond_distance
O1 C11 1.3766(15)
O1 C12 1.4313(15)
C1 H1 0.9500
C1 C2 1.382(2)
C1 C20 1.3835(19)
C2 H2 0.9500
C2 C3 1.3868(19)
C3 H3 0.9500
C3 C4 1.3969(18)
C4 C5 1.4861(18)
C4 C21 1.3875(19)
C5 C6 1.5787(18)
C5 C16 1.5690(17)
C5 C18 1.5761(17)
C6 H6 1.0000
C6 C7 1.5567(17)
C6 C19 1.5595(17)
C7 H7 1.0000
C7 C8 1.5886(17)
C7 C18 1.5628(18)
C8 C9 1.4883(18)
C8 C17 1.5666(18)
C8 C19 1.5694(17)
C9 C10 1.3913(17)
C9 C13 1.3985(18)
C10 H10 0.9500
C10 C11 1.3929(18)
C11 C15 1.3876(19)
C12 H12A 0.9800
C12 H12B 0.9800
C12 H12C 0.9800
C13 H13 0.9500
C13 C14 1.381(2)
C14 H14 0.9500
C14 C15 1.3917(19)
C15 H15 0.9500
C16 H16 1.0000
C16 C17 1.5658(18)
C16 C19 1.5695(18)
C17 H17 1.0000
C17 C18 1.5646(18)
C18 H18 1.0000
C19 H19 1.0000
C20 H20 0.9500
C20 C21 1.3895(19)
C21 H21 0.9500

loop_
_geom_torsion_atom_site_label_1
_geom_torsion_atom_site_label_2
_geom_torsion_atom_site_label_3
_geom_torsion_atom_site_label_4
_geom_torsion
O1 C11 C15 C14 -178.85(12)
C1 C2 C3 C4 0.6(2)
C1 C20 C21 C4 0.7(2)
C2 C1 C20 C21 -0.62(19)
C2 C3 C4 C5 178.57(12)
C2 C3 C4 C21 -0.50(19)
C3 C4 C5 C6 65.48(17)
C3 C4 C5 C16 -172.84(12)
C3 C4 C5 C18 -52.06(17)
C3 C4 C21 C20 -0.10(19)
C4 C5 C6 C7 -133.12(12)
C4 C5 C6 C19 136.46(12)
C4 C5 C16 C17 134.59(12)
C4 C5 C16 C19 -135.45(12)
C4 C5 C18 C7 133.62(12)
C4 C5 C18 C17 -136.08(12)
C5 C4 C21 C20 -179.15(12)
C5 C6 C7 C8 -89.94(9)
C5 C6 C7 C18 -0.11(9)
C5 C6 C19 C8 90.57(9)
C5 C6 C19 C16 0.64(9)
C5 C16 C17 C8 91.09(9)
C5 C16 C17 C18 0.51(10)
C5 C16 C19 C6 -0.65(9)
C5 C16 C19 C8 -91.29(9)
C6 C5 C16 C17 -89.32(9)
C6 C5 C16 C19 0.64(9)
C6 C5 C18 C7 -0.10(9)
C6 C5 C18 C17 90.20(9)
C6 C7 C8 C9 -133.21(13)
C6 C7 C8 C17 89.91(9)
C6 C7 C8 C19 -0.04(9)
C6 C7 C18 C5 0.11(9)
C6 C7 C18 C17 -89.86(9)
C7 C6 C19 C8 -0.04(10)
C7 C6 C19 C16 -89.97(9)
C7 C8 C9 C10 -97.95(15)
C7 C8 C9 C13 85.14(16)
C7 C8 C17 C16 -90.02(9)
C7 C8 C17 C18 0.18(9)
C7 C8 C19 C6 0.04(9)
C7 C8 C19 C16 90.41(9)
C8 C7 C18 C5 90.14(9)
C8 C7 C18 C17 0.18(9)
C8 C9 C10 C11 -176.51(12)
C8 C9 C13 C14 177.03(13)
C8 C17 C18 C5 -90.67(9)
C8 C17 C18 C7 -0.18(9)
C9 C8 C17 C16 132.13(12)
C9 C8 C17 C18 -137.67(12)
C9 C8 C19 C6 135.87(12)
C9 C8 C19 C16 -133.76(12)
C9 C10 C11 O1 178.64(11)
C9 C10 C11 C15 -0.62(19)
C9 C13 C14 C15 -0.3(2)
C10 C9 C13 C14 0.0(2)
C10 C11 C15 C14 0.3(2)
C12 O1 C11 C10 -166.41(11)
C12 O1 C11 C15 12.83(18)
C13 C9 C10 C11 0.42(18)
C13 C14 C15 C11 0.1(2)
C16 C5 C6 C7 89.78(9)
C16 C5 C6 C19 -0.64(9)
C16 C5 C18 C7 -89.80(10)
C16 C5 C18 C17 0.51(10)
C16 C17 C18 C5 -0.51(10)
C16 C17 C18 C7 89.98(9)
C17 C8 C9 C10 24.43(19)
C17 C8 C9 C13 -152.48(13)
C17 C8 C19 C6 -89.25(9)
C17 C8 C19 C16 1.12(9)
C17 C16 C19 C6 89.53(9)
C17 C16 C19 C8 -1.12(9)
C18 C5 C6 C7 0.10(9)
C18 C5 C6 C19 -90.31(9)
C18 C5 C16 C17 -0.51(10)
C18 C5 C16 C19 89.45(9)
C18 C7 C8 C9 136.70(13)
C18 C7 C8 C17 -0.18(9)
C18 C7 C8 C19 -90.13(9)
C19 C6 C7 C8 0.04(9)
C19 C6 C7 C18 89.87(9)
C19 C8 C9 C10 143.30(12)
C19 C8 C9 C13 -33.61(18)
C19 C8 C17 C16 -1.12(9)
C19 C8 C17 C18 89.08(9)
C19 C16 C17 C8 1.12(9)
C19 C16 C17 C18 -89.45(9)
C20 C1 C2 C3 0.0(2)
C21 C4 C5 C6 -115.48(14)
C21 C4 C5 C16 6.19(19)
C21 C4 C5 C18 126.97(14)
